data_1569772
loop_
_publ_author_name
'Aliyeva, Vusala A.'
'Gurbanov, Atash V.'
'Mahmoud, Abdallah G.'
'Gomila, Rosa M.'
'Frontera, Antonio'
'Mahmudov, Kamran T.'
'Pombeiro, Armando J. L.'

_publ_section_title
;
 Chalcogen bonding in copper(II)-mediated synthesis.
;
_journal_issue 0
_journal_name_full 'Faraday discussions'
_journal_page_first 77
_journal_page_last 95
_journal_paper_doi 10.1039/d2fd00160h
_journal_volume 244
_journal_year 2023
_chemical_formula_moiety 'C24 H22 Cl4 Cu2 N2 O2 Se2'
_chemical_formula_sum 'C24 H22 Cl4 Cu2 N2 O2 Se2'
_chemical_formula_weight 797.23
_space_group_crystal_system monoclinic
_space_group_IT_number 14
_space_group_name_Hall '-P 2yn'
_space_group_name_H-M_alt 'P 1 21/n 1'
_atom_sites_solution_hydrogens geom
_atom_sites_solution_primary direct
_atom_sites_solution_secondary difmap
_audit_creation_method SHELXL-2019/1
_audit_update_record
;
2022-10-18 deposited with the CCDC.	2023-04-21 downloaded from the CCDC.
;
_cell_angle_alpha 90
_cell_angle_beta 100.9450(10)
_cell_angle_gamma 90
_cell_formula_units_Z 2
_cell_length_a 7.7872(2)
_cell_length_b 13.1414(4)
_cell_length_c 14.2735(5)
_cell_measurement_reflns_used 7501
_cell_measurement_temperature 150(2)
_cell_measurement_theta_max 26.37
_cell_measurement_theta_min 2.91
_cell_volume 1434.10(8)
_computing_cell_refinement 'Bruker SAINT'
_computing_data_collection 'Bruker APEX3'
_computing_data_reduction 'Bruker SAINT'
_computing_molecular_graphics 'Bruker SHELXTL'
_computing_publication_material 'Bruker SHELXTL'
_computing_structure_refinement 'SHELXL-2019/1 (Sheldrick, 2019)'
_computing_structure_solution 'SHELXT-2019/1 (Sheldrick, 2019)'
_diffrn_ambient_temperature 150(2)
_diffrn_measured_fraction_theta_full 0.991
_diffrn_measured_fraction_theta_max 0.990
_diffrn_measurement_device_type 'Bruker D8 Quest PHOTON 100 detector'
_diffrn_measurement_method '\f and \w scans'
_diffrn_radiation_type MoK\a
_diffrn_radiation_wavelength 0.71073
_diffrn_reflns_av_R_equivalents 0.0413
_diffrn_reflns_av_unetI/netI 0.0217
_diffrn_reflns_Laue_measured_fraction_full 0.991
_diffrn_reflns_Laue_measured_fraction_max 0.990
_diffrn_reflns_limit_h_max 9
_diffrn_reflns_limit_h_min -9
_diffrn_reflns_limit_k_max 16
_diffrn_reflns_limit_k_min -16
_diffrn_reflns_limit_l_max 17
_diffrn_reflns_limit_l_min -17
_diffrn_reflns_number 21647
_diffrn_reflns_point_group_measured_fraction_full 0.991
_diffrn_reflns_point_group_measured_fraction_max 0.990
_diffrn_reflns_theta_full 25.242
_diffrn_reflns_theta_max 26.374
_diffrn_reflns_theta_min 2.782
_exptl_absorpt_coefficient_mu 4.419
_exptl_absorpt_correction_T_max 0.432
_exptl_absorpt_correction_T_min 0.425
_exptl_absorpt_correction_type multi-scan
_exptl_absorpt_process_details 'SADABS (Bruker, 2008)'
_exptl_crystal_colour blue
_exptl_crystal_density_diffrn 1.846
_exptl_crystal_description block
_exptl_crystal_F_000 780
_exptl_crystal_size_max 0.220
_exptl_crystal_size_mid 0.210
_exptl_crystal_size_min 0.210
_refine_diff_density_max 0.323
_refine_diff_density_min -0.320
_refine_diff_density_rms 0.062
_refine_ls_extinction_method none
_refine_ls_goodness_of_fit_ref 1.048
_refine_ls_hydrogen_treatment constr
_refine_ls_matrix_type full
_refine_ls_number_parameters 163
_refine_ls_number_reflns 2903
_refine_ls_number_restraints 0
_refine_ls_restrained_S_all 1.048
_refine_ls_R_factor_all 0.0252
_refine_ls_R_factor_gt 0.0184
_refine_ls_shift/su_max 0.001
_refine_ls_shift/su_mean 0.000
_refine_ls_structure_factor_coef Fsqd
_refine_ls_weighting_details 'w=1/[\s^2^(Fo^2^)+(0.0148P)^2^+0.8313P] where P=(Fo^2^+2Fc^2^)/3'
_refine_ls_weighting_scheme calc
_refine_ls_wR_factor_gt 0.0391
_refine_ls_wR_factor_ref 0.0411
_reflns_Friedel_coverage 0.000
_reflns_number_gt 2529
_reflns_number_total 2903
_reflns_threshold_expression 'I > 2\s(I)'
_cod_data_source_file d2fd00160h1.cif
_cod_data_source_block AO3B_A
_cod_original_sg_symbol_H-M 'P 21/n'
_cod_database_code 1569772
_shelx_shelxl_version_number 2019/1
_shelx_space_group_comment
;
The symmetry employed for this shelxl refinement is uniquely defined
by the following loop, which should always be used as a source of
symmetry information in preference to the above space-group names.
They are only intended as comments.
;
_shelx_estimated_absorpt_t_min 0.443
_shelx_estimated_absorpt_t_max 0.457

loop_
_space_group_symop_operation_xyz
'x, y, z'
'-x+1/2, y+1/2, -z+1/2'
'-x, -y, -z'
'x-1/2, -y-1/2, z-1/2'

loop_
_atom_site_label
_atom_site_type_symbol
_atom_site_fract_x
_atom_site_fract_y
_atom_site_fract_z
_atom_site_U_iso_or_equiv
_atom_site_adp_type
_atom_site_occupancy
_atom_site_site_symmetry_order
_atom_site_calc_flag
_atom_site_refinement_flags_posn
_atom_site_refinement_flags_adp
_atom_site_refinement_flags_occupancy
_atom_site_disorder_assembly
_atom_site_disorder_group
Cu1 Cu 0.42516(3) 0.39810(2) 0.45215(2) 0.01620(7) Uani 1 1 d . . . . .
Cl1 Cl 0.15286(6) 0.49358(4) 0.37640(4) 0.02321(12) Uani 1 1 d . . . . .
Cl2 Cl 0.36237(8) 0.25567(4) 0.52431(4) 0.02931(13) Uani 1 1 d . . . . .
Se1 Se 0.76988(3) 0.51628(2) 0.39276(2) 0.01491(6) Uani 1 1 d . . . . .
O1 O 0.42859(17) 0.48004(11) 0.56899(10) 0.0173(3) Uani 1 1 d . . . . .
N1 N 0.4673(2) 0.33193(13) 0.33450(12) 0.0179(4) Uani 1 1 d . . . . .
C1 C 0.6271(3) 0.32748(15) 0.31098(14) 0.0167(4) Uani 1 1 d . . . . .
C2 C 0.3281(3) 0.29779(17) 0.27150(16) 0.0243(5) Uani 1 1 d . . . . .
H2 H 0.215881 0.300460 0.288343 0.029 Uiso 1 1 calc R U . . .
C3 C 0.3423(3) 0.25906(18) 0.18335(16) 0.0275(5) Uani 1 1 d . . . . .
H3 H 0.242203 0.234703 0.140573 0.033 Uiso 1 1 calc R U . . .
C4 C 0.5056(3) 0.25657(16) 0.15885(15) 0.0254(5) Uani 1 1 d . . . . .
H4 H 0.518933 0.230965 0.098406 0.031 Uiso 1 1 calc R U . . .
C5 C 0.6493(3) 0.29157(16) 0.22283(15) 0.0215(4) Uani 1 1 d . . . . .
H5 H 0.762046 0.291004 0.206521 0.026 Uiso 1 1 calc R U . . .
C6 C 0.7781(3) 0.36634(16) 0.38238(15) 0.0191(4) Uani 1 1 d . . . . .
H6B H 0.888760 0.345958 0.363139 0.023 Uiso 1 1 calc R U . . .
H6A H 0.775646 0.335560 0.445421 0.023 Uiso 1 1 calc R U . . .
C7 C 0.6837(3) 0.54666(15) 0.25923(14) 0.0184(4) Uani 1 1 d . . . . .
C8 C 0.8005(3) 0.54870(18) 0.19642(16) 0.0269(5) Uani 1 1 d . . . . .
H8 H 0.920460 0.532473 0.217592 0.032 Uiso 1 1 calc R U . . .
C9 C 0.7364(4) 0.5752(2) 0.10155(16) 0.0369(6) Uani 1 1 d . . . . .
H9 H 0.812874 0.576745 0.057033 0.044 Uiso 1 1 calc R U . . .
C10 C 0.5623(4) 0.5993(2) 0.07248(17) 0.0398(7) Uani 1 1 d . . . . .
H10 H 0.519660 0.617339 0.007811 0.048 Uiso 1 1 calc R U . . .
C11 C 0.4488(4) 0.5974(2) 0.13599(18) 0.0371(6) Uani 1 1 d . . . . .
H11 H 0.329208 0.614600 0.114864 0.045 Uiso 1 1 calc R U . . .
C12 C 0.5093(3) 0.57050(17) 0.23105(17) 0.0272(5) Uani 1 1 d . . . . .
H12 H 0.432148 0.568641 0.275216 0.033 Uiso 1 1 calc R U . . .

loop_
_atom_site_aniso_label
_atom_site_aniso_U_11
_atom_site_aniso_U_22
_atom_site_aniso_U_33
_atom_site_aniso_U_23
_atom_site_aniso_U_13
_atom_site_aniso_U_12
Cu1 0.01554(13) 0.01838(13) 0.01599(12) -0.00409(10) 0.00637(9) -0.00331(9)
Cl1 0.0141(2) 0.0310(3) 0.0248(3) 0.0010(2) 0.0044(2) 0.0017(2)
Cl2 0.0427(3) 0.0240(3) 0.0231(3) -0.0006(2) 0.0112(2) -0.0111(2)
Se1 0.01274(10) 0.01874(10) 0.01407(10) -0.00199(8) 0.00459(7) -0.00213(8)
O1 0.0134(7) 0.0216(7) 0.0185(7) -0.0052(6) 0.0070(6) -0.0042(6)
N1 0.0201(9) 0.0168(9) 0.0177(8) -0.0026(7) 0.0062(7) -0.0023(7)
C1 0.0207(11) 0.0124(10) 0.0177(10) 0.0030(8) 0.0057(8) 0.0012(8)
C2 0.0225(12) 0.0230(11) 0.0272(11) -0.0073(9) 0.0047(9) -0.0039(9)
C3 0.0300(13) 0.0271(12) 0.0240(11) -0.0078(9) 0.0014(9) -0.0035(10)
C4 0.0383(13) 0.0192(11) 0.0197(11) -0.0033(9) 0.0076(10) 0.0019(10)
C5 0.0279(12) 0.0152(10) 0.0249(11) 0.0008(8) 0.0138(9) 0.0030(9)
C6 0.0175(11) 0.0187(10) 0.0216(10) 0.0019(8) 0.0052(8) 0.0021(8)
C7 0.0233(11) 0.0147(10) 0.0166(10) -0.0011(8) 0.0023(8) -0.0018(8)
C8 0.0303(13) 0.0305(13) 0.0207(11) -0.0020(9) 0.0074(9) -0.0031(10)
C9 0.0551(18) 0.0387(15) 0.0183(11) 0.0001(10) 0.0106(11) -0.0054(13)
C10 0.0619(19) 0.0316(14) 0.0212(12) 0.0069(10) -0.0042(12) 0.0014(13)
C11 0.0356(15) 0.0364(15) 0.0339(14) 0.0064(11) -0.0070(11) 0.0090(11)
C12 0.0281(13) 0.0240(12) 0.0291(12) 0.0030(10) 0.0045(10) 0.0042(10)

loop_
_atom_type_symbol
_atom_type_description
_atom_type_scat_dispersion_real
_atom_type_scat_dispersion_imag
_atom_type_scat_source
C C 0.0033 0.0016 'International Tables Vol C Tables 4.2.6.8 and 6.1.1.4'
H H 0.0000 0.0000 'International Tables Vol C Tables 4.2.6.8 and 6.1.1.4'
N N 0.0061 0.0033 'International Tables Vol C Tables 4.2.6.8 and 6.1.1.4'
O O 0.0106 0.0060 'International Tables Vol C Tables 4.2.6.8 and 6.1.1.4'
Cl Cl 0.1484 0.1585 'International Tables Vol C Tables 4.2.6.8 and 6.1.1.4'
Cu Cu 0.3201 1.2651 'International Tables Vol C Tables 4.2.6.8 and 6.1.1.4'
Se Se -0.0929 2.2259 'International Tables Vol C Tables 4.2.6.8 and 6.1.1.4'

loop_
_geom_angle_atom_site_label_1
_geom_angle_atom_site_label_2
_geom_angle_atom_site_label_3
_geom_angle
_geom_angle_site_symmetry_1
_geom_angle_site_symmetry_3
_geom_angle_publ_flag
N1 Cu1 O1 168.02(6) . . ?
N1 Cu1 O1 91.88(6) . 3_666 ?
O1 Cu1 O1 77.12(6) . 3_666 ?
N1 Cu1 Cl2 96.28(5) . . ?
O1 Cu1 Cl2 92.08(4) . . ?
O1 Cu1 Cl2 155.70(4) 3_666 . ?
N1 Cu1 Cl1 96.69(5) . . ?
O1 Cu1 Cl1 88.07(4) . . ?
O1 Cu1 Cl1 89.63(4) 3_666 . ?
Cl2 Cu1 Cl1 111.98(2) . . ?
O1 Se1 C7 98.10(8) 3_666 . ?
O1 Se1 C6 95.43(8) 3_666 . ?
C7 Se1 C6 98.14(8) . . ?
Se1 O1 Cu1 114.19(7) 3_666 . ?
Se1 O1 Cu1 125.87(8) 3_666 3_666 ?
Cu1 O1 Cu1 102.88(6) . 3_666 ?
C2 N1 C1 118.84(18) . . ?
C2 N1 Cu1 118.18(14) . . ?
C1 N1 Cu1 122.72(14) . . ?
N1 C1 C5 121.36(19) . . ?
N1 C1 C6 117.33(17) . . ?
C5 C1 C6 121.27(19) . . ?
N1 C2 C3 122.5(2) . . ?
N1 C2 H2 118.7 . . ?
C3 C2 H2 118.7 . . ?
C2 C3 C4 118.4(2) . . ?
C2 C3 H3 120.8 . . ?
C4 C3 H3 120.8 . . ?
C3 C4 C5 119.6(2) . . ?
C3 C4 H4 120.2 . . ?
C5 C4 H4 120.2 . . ?
C4 C5 C1 119.2(2) . . ?
C4 C5 H5 120.4 . . ?
C1 C5 H5 120.4 . . ?
C1 C6 Se1 111.08(14) . . ?
C1 C6 H6B 109.4 . . ?
Se1 C6 H6B 109.4 . . ?
C1 C6 H6A 109.4 . . ?
Se1 C6 H6A 109.4 . . ?
H6B C6 H6A 108.0 . . ?
C12 C7 C8 122.4(2) . . ?
C12 C7 Se1 118.16(16) . . ?
C8 C7 Se1 119.37(16) . . ?
C7 C8 C9 118.2(2) . . ?
C7 C8 H8 120.9 . . ?
C9 C8 H8 120.9 . . ?
C10 C9 C8 120.0(2) . . ?
C10 C9 H9 120.0 . . ?
C8 C9 H9 120.0 . . ?
C9 C10 C11 121.0(2) . . ?
C9 C10 H10 119.5 . . ?
C11 C10 H10 119.5 . . ?
C10 C11 C12 120.2(2) . . ?
C10 C11 H11 119.9 . . ?
C12 C11 H11 119.9 . . ?
C7 C12 C11 118.3(2) . . ?
C7 C12 H12 120.9 . . ?
C11 C12 H12 120.9 . . ?

loop_
_geom_bond_atom_site_label_1
_geom_bond_atom_site_label_2
_geom_bond_distance
_geom_bond_site_symmetry_2
_geom_bond_publ_flag
Cu1 N1 1.9730(17) . ?
Cu1 O1 1.9811(14) . ?
Cu1 O1 2.0206(14) 3_666 ?
Cu1 Cl2 2.2349(6) . ?
Cu1 Cl1 2.5237(6) . ?
Se1 O1 1.7347(13) 3_666 ?
Se1 C7 1.938(2) . ?
Se1 C6 1.978(2) . ?
N1 C2 1.347(3) . ?
N1 C1 1.350(3) . ?
C1 C5 1.385(3) . ?
C1 C6 1.492(3) . ?
C2 C3 1.381(3) . ?
C2 H2 0.9500 . ?
C3 C4 1.381(3) . ?
C3 H3 0.9500 . ?
C4 C5 1.382(3) . ?
C4 H4 0.9500 . ?
C5 H5 0.9500 . ?
C6 H6B 0.9900 . ?
C6 H6A 0.9900 . ?
C7 C12 1.378(3) . ?
C7 C8 1.393(3) . ?
C8 C9 1.396(3) . ?
C8 H8 0.9500 . ?
C9 C10 1.377(4) . ?
C9 H9 0.9500 . ?
C10 C11 1.381(4) . ?
C10 H10 0.9500 . ?
C11 C12 1.395(3) . ?
C11 H11 0.9500 . ?
C12 H12 0.9500 . ?

loop_
_geom_hbond_atom_site_label_D
_geom_hbond_atom_site_label_H
_geom_hbond_atom_site_label_A
_geom_hbond_distance_DH
_geom_hbond_distance_HA
_geom_hbond_distance_DA
_geom_hbond_angle_DHA
_geom_hbond_site_symmetry_A
_geom_hbond_publ_flag
C12 H12 O1 0.95 2.37 2.880(3) 113.3 3_666 yes

loop_
_geom_torsion_atom_site_label_1
_geom_torsion_atom_site_label_2
_geom_torsion_atom_site_label_3
_geom_torsion_atom_site_label_4
_geom_torsion
_geom_torsion_site_symmetry_1
_geom_torsion_site_symmetry_2
_geom_torsion_site_symmetry_3
_geom_torsion_site_symmetry_4
_geom_torsion_publ_flag
C2 N1 C1 C5 1.9(3) . . . . ?
Cu1 N1 C1 C5 -172.12(15) . . . . ?
C2 N1 C1 C6 179.77(18) . . . . ?
Cu1 N1 C1 C6 5.7(2) . . . . ?
C1 N1 C2 C3 -0.5(3) . . . . ?
Cu1 N1 C2 C3 173.85(18) . . . . ?
N1 C2 C3 C4 -0.8(3) . . . . ?
C2 C3 C4 C5 0.6(3) . . . . ?
C3 C4 C5 C1 0.7(3) . . . . ?
N1 C1 C5 C4 -2.1(3) . . . . ?
C6 C1 C5 C4 -179.82(19) . . . . ?
N1 C1 C6 Se1 -70.9(2) . . . . ?
C5 C1 C6 Se1 106.92(19) . . . . ?
C12 C7 C8 C9 -0.5(3) . . . . ?
Se1 C7 C8 C9 -177.17(18) . . . . ?
C7 C8 C9 C10 0.5(4) . . . . ?
C8 C9 C10 C11 -0.1(4) . . . . ?
C9 C10 C11 C12 -0.4(4) . . . . ?
C8 C7 C12 C11 0.1(3) . . . . ?
Se1 C7 C12 C11 176.79(18) . . . . ?
C10 C11 C12 C7 0.4(4) . . . . ?
